data_7056590
loop_
_publ_author_name
'Chen, Fu-Xue'
'Wang, Q.'
'Lu, Tian'
'Wang, Chenbin'
'Fan, Gui-Juan'
'Yin, Hongquan'

_publ_section_title
;
 Synthesis of 5,5'-azoxybistetrazole via nitration and de-oxygen
 rearrangement of triazene
;
_journal_name_full 'New J. Chem.'
_journal_paper_doi 10.1039/C7NJ02724A
_journal_year 2017
_chemical_formula_sum 'C4 H6 N10 O'
_chemical_formula_weight 210.19
_chemical_name_systematic
; 
 ? 
;
_space_group_crystal_system monoclinic
_space_group_IT_number 14
_space_group_name_Hall '-P 2ybc'
_space_group_name_H-M_alt 'P 1 21/c 1'
_symmetry_space_group_name_Hall '-P 2ybc'
_symmetry_space_group_name_H-M 'P 1 21/c 1'
_atom_sites_solution_hydrogens geom
_audit_creation_method SHELXL-2014
_audit_update_record
;
2017-03-25 deposited with the CCDC.
2017-09-11 downloaded from the CCDC.
;
_cell_angle_alpha 90
_cell_angle_beta 102.388(4)
_cell_angle_gamma 90
_cell_formula_units_Z 4
_cell_length_a 7.5607(8)
_cell_length_b 13.7150(15)
_cell_length_c 8.9269(9)
_cell_measurement_reflns_used 1537
_cell_measurement_temperature 299(2)
_cell_measurement_theta_max 28.344
_cell_measurement_theta_min 2.758
_cell_volume 904.12(17)
_computing_cell_refinement 'Bruker SMART'
_computing_data_collection 'Bruker SMART'
_computing_data_reduction 'Bruker SAINT'
_computing_molecular_graphics 'Bruker SHELXTL'
_computing_publication_material 'Bruker SHELXTL'
_computing_structure_refinement 'SHELXL-2014 (Sheldrick, 2014)'
_computing_structure_solution 'Bruker SHELXTL'
_diffrn_ambient_temperature 299(2)
_diffrn_measured_fraction_theta_full 0.991
_diffrn_measured_fraction_theta_max 0.989
_diffrn_measurement_device_type 'CCD area detector'
_diffrn_measurement_method 'phi and omega scans'
_diffrn_radiation_type MoK\a
_diffrn_radiation_wavelength 0.71073
_diffrn_reflns_av_R_equivalents 0.0764
_diffrn_reflns_av_unetI/netI 0.0540
_diffrn_reflns_Laue_measured_fraction_full 0.991
_diffrn_reflns_Laue_measured_fraction_max 0.989
_diffrn_reflns_limit_h_max 10
_diffrn_reflns_limit_h_min -10
_diffrn_reflns_limit_k_max 18
_diffrn_reflns_limit_k_min -18
_diffrn_reflns_limit_l_max 11
_diffrn_reflns_limit_l_min -10
_diffrn_reflns_number 13724
_diffrn_reflns_point_group_measured_fraction_full 0.991
_diffrn_reflns_point_group_measured_fraction_max 0.989
_diffrn_reflns_theta_full 25.242
_diffrn_reflns_theta_max 28.344
_diffrn_reflns_theta_min 2.758
_exptl_absorpt_coefficient_mu 0.123
_exptl_absorpt_correction_type none
_exptl_crystal_colour colourless
_exptl_crystal_density_diffrn 1.544
_exptl_crystal_description block
_exptl_crystal_F_000 432
_exptl_crystal_size_max 0.25
_exptl_crystal_size_mid 0.13
_exptl_crystal_size_min 0.06
_refine_diff_density_max 0.460
_refine_diff_density_min -0.239
_refine_diff_density_rms 0.047
_refine_ls_extinction_method none
_refine_ls_goodness_of_fit_ref 1.033
_refine_ls_hydrogen_treatment constr
_refine_ls_matrix_type full
_refine_ls_number_parameters 138
_refine_ls_number_reflns 2219
_refine_ls_number_restraints 1
_refine_ls_restrained_S_all 1.797
_refine_ls_R_factor_all 0.0775
_refine_ls_R_factor_gt 0.0553
_refine_ls_shift/su_max 0.001
_refine_ls_shift/su_mean 0.000
_refine_ls_structure_factor_coef Fsqd
_refine_ls_weighting_details 'w=1/[\s^2^(Fo^2^)+(0.0674P)^2^+0.4096P] where P=(Fo^2^+2Fc^2^)/3'
_refine_ls_weighting_scheme calc
_refine_ls_wR_factor_gt 0.1401
_refine_ls_wR_factor_ref 0.1562
_reflns_Friedel_coverage 0.000
_reflns_number_gt 1640
_reflns_number_total 2219
_reflns_threshold_expression 'I > 2\s(I)'
_cod_data_source_file c7nj02724a2.cif
_cod_data_source_block 1234
_cod_database_code 7056590
_shelx_space_group_comment
; 
The symmetry employed for this shelxl refinement is uniquely defined 
by the following loop, which should always be used as a source of 
symmetry information in preference to the above space-group names. 
They are only intended as comments. 
;
_shelxl_version_number 2014-3

loop_
_space_group_symop_operation_xyz
'x, y, z'
'-x, y+1/2, -z+1/2'
'-x, -y, -z'
'x, -y-1/2, z-1/2'

loop_
_atom_site_label
_atom_site_type_symbol
_atom_site_fract_x
_atom_site_fract_y
_atom_site_fract_z
_atom_site_U_iso_or_equiv
_atom_site_adp_type
_atom_site_occupancy
_atom_site_site_symmetry_order
_atom_site_calc_flag
_atom_site_refinement_flags_posn
_atom_site_refinement_flags_adp
N6 N 0.1792(2) 0.45883(12) -0.05056(18) 0.0411(4) Uani 1 1 d . .
N5 N 0.2680(2) 0.43771(11) 0.08270(18) 0.0388(4) Uani 1 1 d D .
O1 O 0.2640(2) 0.36221(11) 0.15813(17) 0.0608(5) Uani 1 1 d . .
N1 N 0.4852(2) 0.50594(12) 0.29222(18) 0.0429(4) Uani 1 1 d . .
N9 N -0.1389(2) 0.33841(14) -0.31465(19) 0.0492(4) Uani 1 1 d . .
N7 N 0.0260(2) 0.29798(12) -0.08711(18) 0.0425(4) Uani 1 1 d . .
N4 N 0.4059(2) 0.60059(12) 0.08684(19) 0.0449(4) Uani 1 1 d . .
C2 C 0.3870(2) 0.51480(13) 0.1526(2) 0.0367(4) Uani 1 1 d D .
N8 N -0.0972(2) 0.27080(12) -0.20868(18) 0.0420(4) Uani 1 1 d . .
N10 N -0.0393(2) 0.41514(13) -0.2645(2) 0.0481(4) Uani 1 1 d . .
C3 C 0.0597(2) 0.38846(14) -0.1264(2) 0.0375(4) Uani 1 1 d . .
N2 N 0.5658(2) 0.59227(12) 0.31029(18) 0.0417(4) Uani 1 1 d . .
N3 N 0.5226(2) 0.65022(12) 0.1906(2) 0.0469(4) Uani 1 1 d . .
C4 C -0.1816(4) 0.17450(18) -0.2228(3) 0.0648(7) Uani 1 1 d . .
H4A H -0.2605 0.1683 -0.3221 0.097 Uiso 1 1 calc R U
H4B H -0.2504 0.1667 -0.1449 0.097 Uiso 1 1 calc R U
H4C H -0.0894 0.1253 -0.2108 0.097 Uiso 1 1 calc R U
C1 C 0.6887(3) 0.62194(19) 0.4519(3) 0.0633(7) Uani 1 1 d . .
H1A H 0.7525 0.6797 0.4337 0.095 Uiso 1 1 calc R U
H1B H 0.7739 0.5706 0.4866 0.095 Uiso 1 1 calc R U
H1C H 0.6205 0.6351 0.5289 0.095 Uiso 1 1 calc R U

loop_
_atom_site_aniso_label
_atom_site_aniso_U_11
_atom_site_aniso_U_22
_atom_site_aniso_U_33
_atom_site_aniso_U_23
_atom_site_aniso_U_13
_atom_site_aniso_U_12
N6 0.0400(8) 0.0435(9) 0.0388(9) 0.0012(7) 0.0059(7) 0.0020(7)
N5 0.0440(8) 0.0358(8) 0.0372(8) 0.0014(6) 0.0096(7) 0.0027(6)
O1 0.0876(12) 0.0399(8) 0.0437(8) 0.0080(6) -0.0106(8) -0.0182(7)
N1 0.0442(9) 0.0421(9) 0.0411(9) -0.0034(7) 0.0065(7) -0.0096(7)
N9 0.0501(10) 0.0585(11) 0.0374(9) -0.0041(8) 0.0060(7) 0.0016(8)
N7 0.0417(8) 0.0411(9) 0.0400(9) -0.0079(7) -0.0015(7) -0.0004(7)
N4 0.0468(9) 0.0443(9) 0.0419(9) -0.0015(7) 0.0058(7) -0.0012(7)
C2 0.0351(9) 0.0375(9) 0.0383(9) -0.0054(7) 0.0099(7) 0.0006(7)
N8 0.0424(8) 0.0441(9) 0.0363(8) -0.0099(7) 0.0017(7) -0.0002(7)
N10 0.0489(9) 0.0540(10) 0.0402(9) 0.0011(8) 0.0065(7) 0.0003(8)
C3 0.0326(8) 0.0403(9) 0.0407(10) -0.0071(8) 0.0100(7) 0.0036(7)
N2 0.0431(8) 0.0439(9) 0.0389(8) -0.0049(7) 0.0103(7) -0.0116(7)
N3 0.0537(10) 0.0433(9) 0.0454(9) -0.0011(7) 0.0141(8) -0.0067(8)
C4 0.0768(17) 0.0500(13) 0.0591(14) -0.0142(11) -0.0046(12) -0.0159(12)
C1 0.0679(15) 0.0727(16) 0.0443(12) -0.0074(11) 0.0007(11) -0.0318(13)

loop_
_atom_type_symbol
_atom_type_description
_atom_type_scat_dispersion_real
_atom_type_scat_dispersion_imag
_atom_type_scat_source
C C 0.0033 0.0016 'International Tables Vol C Tables 4.2.6.8 and 6.1.1.4'
H H 0.0000 0.0000 'International Tables Vol C Tables 4.2.6.8 and 6.1.1.4'
N N 0.0061 0.0033 'International Tables Vol C Tables 4.2.6.8 and 6.1.1.4'
O O 0.0106 0.0060 'International Tables Vol C Tables 4.2.6.8 and 6.1.1.4'

loop_
_geom_angle_atom_site_label_1
_geom_angle_atom_site_label_2
_geom_angle_atom_site_label_3
_geom_angle
N5 N6 C3 117.07(16)
O1 N5 N6 129.13(17)
O1 N5 C2 117.63(16)
N6 N5 C2 113.24(15)
C2 N1 N2 100.63(15)
N8 N9 N10 106.76(15)
N8 N7 C3 100.83(15)
N3 N4 C2 105.28(16)
N1 C2 N4 114.01(16)
N1 C2 N5 121.11(16)
N4 C2 N5 124.86(17)
N9 N8 N7 114.17(16)
N9 N8 C4 122.90(17)
N7 N8 C4 122.92(17)
N9 N10 C3 105.00(17)
N7 C3 N10 113.23(17)
N7 C3 N6 131.25(17)
N10 C3 N6 115.52(17)
N3 N2 N1 114.41(16)
N3 N2 C1 122.49(17)
N1 N2 C1 123.09(18)
N2 N3 N4 105.67(15)
N8 C4 H4A 109.5
N8 C4 H4B 109.5
H4A C4 H4B 109.5
N8 C4 H4C 109.5
H4A C4 H4C 109.5
H4B C4 H4C 109.5
N2 C1 H1A 109.5
N2 C1 H1B 109.5
H1A C1 H1B 109.5
N2 C1 H1C 109.5
H1A C1 H1C 109.5
H1B C1 H1C 109.5

loop_
_geom_bond_atom_site_label_1
_geom_bond_atom_site_label_2
_geom_bond_distance
N6 N5 1.268(2)
N6 C3 1.394(2)
N5 O1 1.239(2)
N5 C2 1.441(2)
N1 C2 1.312(2)
N1 N2 1.326(2)
N9 N8 1.314(2)
N9 N10 1.315(2)
N7 N8 1.323(2)
N7 C3 1.329(3)
N4 N3 1.323(2)
N4 C2 1.336(3)
N8 C4 1.460(3)
N10 C3 1.349(3)
N2 N3 1.315(2)
N2 C1 1.457(3)
C4 H4A 0.9600
C4 H4B 0.9600
C4 H4C 0.9600
C1 H1A 0.9600
C1 H1B 0.9600
C1 H1C 0.9600

loop_
_geom_torsion_atom_site_label_1
_geom_torsion_atom_site_label_2
_geom_torsion_atom_site_label_3
_geom_torsion_atom_site_label_4
_geom_torsion
C3 N6 N5 O1 -0.4(3)
C3 N6 N5 C2 -179.64(14)
N2 N1 C2 N4 0.5(2)
N2 N1 C2 N5 -178.04(15)
N3 N4 C2 N1 -0.3(2)
N3 N4 C2 N5 178.17(16)
O1 N5 C2 N1 -1.2(3)
N6 N5 C2 N1 178.13(16)
O1 N5 C2 N4 -179.57(18)
N6 N5 C2 N4 -0.3(2)
N10 N9 N8 N7 0.5(2)
N10 N9 N8 C4 179.58(19)
C3 N7 N8 N9 -0.6(2)
C3 N7 N8 C4 -179.68(19)
N8 N9 N10 C3 -0.1(2)
N8 N7 C3 N10 0.5(2)
N8 N7 C3 N6 -178.95(18)
N9 N10 C3 N7 -0.2(2)
N9 N10 C3 N6 179.30(15)
N5 N6 C3 N7 -3.8(3)
N5 N6 C3 N10 176.76(16)
C2 N1 N2 N3 -0.5(2)
C2 N1 N2 C1 177.94(19)
N1 N2 N3 N4 0.4(2)
C1 N2 N3 N4 -178.11(19)
C2 N4 N3 N2 0.0(2)
